data_4311779
loop_
_publ_author_name
'Hon Man Lee'
'Jing Yao Zeng'
'Ching-Han Hu'
'Ming-Tsung Lee'

_publ_contact_author_address
;National Changhua University of Education
Department of Chemistry
Changhua
Taiwan
50058    
;
_publ_contact_author_email leehm@cc.ncue.edu.tw
_publ_contact_author_fax 886(4)7211190
_publ_contact_author_name 'Hon Man Lee'
_publ_contact_author_phone 886(4)7232105X3523
_publ_section_title
;
 A New Tridentate Pincer Phosphine/N-Heterocyclic Carbene Ligand:
 Palladium Complexes, Their Structures, and Catalytic Activities
;
_journal_name_full 'Inorganic Chemistry'
_journal_page_first 6822
_journal_page_last 6829
_journal_paper_doi 10.1021/ic049492x
_journal_volume 43
_journal_year 2004
_chemical_formula_sum 'C33 H33 B2 F8 N3 P2 Pd'
_chemical_formula_weight 813.58
_space_group_IT_number 14
_symmetry_cell_setting monoclinic
_symmetry_Int_Tables_number 14
_symmetry_space_group_name_Hall '-P 2ybc'
_symmetry_space_group_name_H-M 'P 1 21/c 1'
_atom_sites_solution_hydrogens geom
_atom_sites_solution_primary direct
_atom_sites_solution_secondary difmap
_audit_creation_method SHELXL-97
_cell_angle_alpha 90.00
_cell_angle_beta 96.412(4)
_cell_angle_gamma 90.00
_cell_formula_units_Z 4
_cell_length_a 13.749(3)
_cell_length_b 12.538(2)
_cell_length_c 20.682(4)
_cell_measurement_reflns_used 976
_cell_measurement_temperature 273(2)
_cell_measurement_theta_max 25.9
_cell_measurement_theta_min 2.6
_cell_volume 3543.0(12)
_computing_cell_refinement 'SAINT 6.28a (Bruker, 2001)'
_computing_data_collection 'SMART 5.054 (Bruker, 2001)'
_computing_data_reduction 'SAINT 6.28a'
_computing_molecular_graphics 'SHELXTL 5.1'
_computing_publication_material 'SHELXTL 5.1'
_computing_structure_refinement 'SHELXTL 5.1'
_computing_structure_solution 'SHELXTL 5.1 (Sheldrick, 1998)'
_diffrn_ambient_temperature 273(2)
_diffrn_detector_area_resol_mean 8.3
_diffrn_measured_fraction_theta_full 0.997
_diffrn_measured_fraction_theta_max 0.997
_diffrn_measurement_device_type 'Bruker SMART 1000'
_diffrn_measurement_method \w
_diffrn_radiation_monochromator graphite
_diffrn_radiation_probe x-ray
_diffrn_radiation_type MoK\a
_diffrn_radiation_wavelength 0.71073
_diffrn_reflns_av_R_equivalents 0.0747
_diffrn_reflns_av_sigmaI/netI 0.0736
_diffrn_reflns_limit_h_max 16
_diffrn_reflns_limit_h_min -16
_diffrn_reflns_limit_k_max 7
_diffrn_reflns_limit_k_min -15
_diffrn_reflns_limit_l_max 25
_diffrn_reflns_limit_l_min -25
_diffrn_reflns_number 19387
_diffrn_reflns_theta_full 26.00
_diffrn_reflns_theta_max 26.00
_diffrn_reflns_theta_min 1.90
_diffrn_source 'fine-focus sealed tube'
_diffrn_standards_number 0
_exptl_absorpt_coefficient_mu 0.685
_exptl_absorpt_correction_T_max 0.8809
_exptl_absorpt_correction_T_min 0.8475
_exptl_absorpt_correction_type none
_exptl_crystal_colour colorless
_exptl_crystal_density_diffrn 1.525
_exptl_crystal_density_method 'not measured'
_exptl_crystal_description prism
_exptl_crystal_F_000 1640
_exptl_crystal_size_max 0.25
_exptl_crystal_size_mid 0.23
_exptl_crystal_size_min 0.19
_refine_diff_density_max 0.616
_refine_diff_density_min -0.475
_refine_diff_density_rms 0.078
_refine_ls_extinction_method none
_refine_ls_goodness_of_fit_ref 0.950
_refine_ls_hydrogen_treatment constr
_refine_ls_matrix_type full
_refine_ls_number_parameters 443
_refine_ls_number_reflns 6945
_refine_ls_number_restraints 0
_refine_ls_restrained_S_all 0.950
_refine_ls_R_factor_all 0.0799
_refine_ls_R_factor_gt 0.0445
_refine_ls_shift/su_max 0.002
_refine_ls_shift/su_mean 0.000
_refine_ls_structure_factor_coef Fsqd
_refine_ls_weighting_details 'calc w=1/[\s^2^(Fo^2^)+(0.0621P)^2^+0.0000P] where P=(Fo^2^+2Fc^2^)/3'
_refine_ls_weighting_scheme calc
_refine_ls_wR_factor_gt 0.1093
_refine_ls_wR_factor_ref 0.1232
_reflns_number_gt 4492
_reflns_number_total 6945
_reflns_threshold_expression I>2\s
_cod_data_source_file ic049492xsi20040806_112806_3.cif
_cod_data_source_block compound_5
_cod_original_cell_volume 3543.2(12)
_cod_database_code 4311779

loop_
_symmetry_equiv_pos_as_xyz
'x, y, z'
'-x, y+1/2, -z+1/2'
'-x, -y, -z'
'x, -y-1/2, z-1/2'

loop_
_atom_site_label
_atom_site_type_symbol
_atom_site_fract_x
_atom_site_fract_y
_atom_site_fract_z
_atom_site_U_iso_or_equiv
_atom_site_adp_type
_atom_site_occupancy
_atom_site_symmetry_multiplicity
_atom_site_calc_flag
_atom_site_refinement_flags
_atom_site_disorder_assembly
_atom_site_disorder_group
Pd1 Pd 0.25958(2) 0.22227(3) 0.864590(15) 0.03777(12) Uani 1 1 d . . .
N1 N 0.2669(2) 0.4429(3) 0.81173(17) 0.0438(8) Uani 1 1 d . . .
N2 N 0.1816(2) 0.4368(3) 0.89267(16) 0.0437(8) Uani 1 1 d . . .
N3 N 0.2849(3) 0.0614(3) 0.87335(16) 0.0508(9) Uani 1 1 d . . .
B1 B 0.5567(5) 0.2093(5) 0.7534(4) 0.0674(17) Uani 1 1 d . . .
B2 B 0.0727(4) -0.2558(6) 0.9882(3) 0.0601(16) Uani 1 1 d . . .
P1 P 0.20606(8) 0.22800(9) 0.75383(5) 0.0387(2) Uani 1 1 d . . .
P2 P 0.29551(8) 0.25429(9) 0.97516(5) 0.0404(3) Uani 1 1 d . . .
F1 F 0.5246(4) 0.2868(4) 0.7114(3) 0.170(2) Uani 1 1 d . . .
F2 F 0.6526(3) 0.2114(4) 0.7675(3) 0.167(2) Uani 1 1 d . . .
F3 F 0.5365(3) 0.1151(3) 0.7227(3) 0.1391(17) Uani 1 1 d . . .
F4 F 0.5077(4) 0.2180(5) 0.8029(2) 0.186(3) Uani 1 1 d . . .
F5 F 0.0444(6) -0.1699(5) 0.9542(3) 0.235(4) Uani 1 1 d . . .
F6 F 0.0529(3) -0.2318(3) 1.04874(19) 0.1221(15) Uani 1 1 d . . .
F7 F 0.0285(3) -0.3424(4) 0.9654(2) 0.152(2) Uani 1 1 d . . .
F8 F 0.1655(3) -0.2624(5) 0.9836(3) 0.193(3) Uani 1 1 d . . .
C1 C 0.2368(3) 0.3764(3) 0.85677(19) 0.0417(10) Uani 1 1 d . . .
C2 C 0.2293(3) 0.5432(4) 0.8186(2) 0.0573(12) Uani 1 1 d . . .
H2A H 0.2390 0.6024 0.7931 0.069 Uiso 1 1 calc R . .
C3 C 0.1764(3) 0.5400(4) 0.8687(2) 0.0561(12) Uani 1 1 d . . .
H3A H 0.1423 0.5965 0.8846 0.067 Uiso 1 1 calc R . .
C4 C 0.3290(3) 0.4071(4) 0.7627(2) 0.0526(12) Uani 1 1 d . . .
H4A H 0.3875 0.3736 0.7843 0.063 Uiso 1 1 calc R . .
H4B H 0.3492 0.4684 0.7388 0.063 Uiso 1 1 calc R . .
C5 C 0.2755(3) 0.3280(4) 0.7150(2) 0.0491(11) Uani 1 1 d . . .
H5A H 0.3230 0.2923 0.6912 0.059 Uiso 1 1 calc R . .
H5B H 0.2312 0.3672 0.6837 0.059 Uiso 1 1 calc R . .
C6 C 0.2112(3) 0.1090(3) 0.70416(19) 0.0399(9) Uani 1 1 d . . .
C7 C 0.1306(3) 0.0734(3) 0.6635(2) 0.0468(10) Uani 1 1 d . . .
H7A H 0.0713 0.1097 0.6617 0.056 Uiso 1 1 calc R . .
C8 C 0.1390(3) -0.0159(4) 0.6260(2) 0.0543(12) Uani 1 1 d . . .
H8A H 0.0854 -0.0394 0.5983 0.065 Uiso 1 1 calc R . .
C9 C 0.2256(4) -0.0705(4) 0.6291(2) 0.0585(13) Uani 1 1 d . . .
H9A H 0.2303 -0.1315 0.6040 0.070 Uiso 1 1 calc R . .
C10 C 0.3053(4) -0.0355(4) 0.6689(2) 0.0608(13) Uani 1 1 d . . .
H10A H 0.3642 -0.0722 0.6704 0.073 Uiso 1 1 calc R . .
C11 C 0.2986(3) 0.0542(4) 0.7070(2) 0.0509(11) Uani 1 1 d . . .
H11A H 0.3527 0.0775 0.7344 0.061 Uiso 1 1 calc R . .
C12 C 0.0788(3) 0.2685(4) 0.7467(2) 0.0459(10) Uani 1 1 d . . .
C13 C 0.0197(4) 0.2263(4) 0.7893(3) 0.0657(14) Uani 1 1 d . . .
H13A H 0.0462 0.1792 0.8212 0.079 Uiso 1 1 calc R . .
C14 C -0.0783(4) 0.2521(5) 0.7859(3) 0.0823(18) Uani 1 1 d . . .
H14A H -0.1172 0.2219 0.8151 0.099 Uiso 1 1 calc R . .
C15 C -0.1174(4) 0.3211(6) 0.7402(3) 0.091(2) Uani 1 1 d . . .
H15A H -0.1832 0.3397 0.7382 0.109 Uiso 1 1 calc R . .
C16 C -0.0609(5) 0.3632(6) 0.6973(3) 0.101(2) Uani 1 1 d . . .
H16A H -0.0882 0.4099 0.6654 0.122 Uiso 1 1 calc R . .
C17 C 0.0382(4) 0.3371(5) 0.7005(3) 0.0819(18) Uani 1 1 d . . .
H17A H 0.0765 0.3667 0.6708 0.098 Uiso 1 1 calc R . .
C18 C 0.1361(3) 0.3952(4) 0.9482(2) 0.0539(12) Uani 1 1 d . . .
H18A H 0.0916 0.3379 0.9335 0.065 Uiso 1 1 calc R . .
H18B H 0.0981 0.4513 0.9657 0.065 Uiso 1 1 calc R . .
C19 C 0.2114(3) 0.3537(4) 1.0017(2) 0.0568(12) Uani 1 1 d . . .
H19A H 0.1772 0.3227 1.0357 0.068 Uiso 1 1 calc R . .
H19B H 0.2493 0.4135 1.0205 0.068 Uiso 1 1 calc R . .
C20 C 0.4176(3) 0.3048(3) 0.9935(2) 0.0407(10) Uani 1 1 d . . .
C21 C 0.4848(3) 0.2845(4) 0.9494(2) 0.0544(12) Uani 1 1 d . . .
H21A H 0.4649 0.2486 0.9108 0.065 Uiso 1 1 calc R . .
C22 C 0.5804(4) 0.3172(5) 0.9626(3) 0.0733(16) Uani 1 1 d . . .
H22A H 0.6253 0.3025 0.9334 0.088 Uiso 1 1 calc R . .
C23 C 0.6089(4) 0.3713(4) 1.0185(3) 0.0751(17) Uani 1 1 d . . .
H23A H 0.6733 0.3946 1.0268 0.090 Uiso 1 1 calc R . .
C24 C 0.5446(4) 0.3917(4) 1.0623(3) 0.0720(16) Uani 1 1 d . . .
H24A H 0.5655 0.4281 1.1004 0.086 Uiso 1 1 calc R . .
C25 C 0.4485(4) 0.3588(4) 1.0506(2) 0.0586(12) Uani 1 1 d . . .
H25A H 0.4048 0.3728 1.0807 0.070 Uiso 1 1 calc R . .
C32 C 0.3012(3) -0.0251(4) 0.8842(2) 0.0542(12) Uani 1 1 d . . .
C26 C 0.2863(3) 0.1378(4) 1.0256(2) 0.0508(11) Uani 1 1 d . . .
C27 C 0.1950(4) 0.0909(5) 1.0282(2) 0.0749(16) Uani 1 1 d . . .
H27A H 0.1390 0.1223 1.0071 0.090 Uiso 1 1 calc R . .
C28 C 0.1886(7) -0.0033(6) 1.0629(3) 0.105(3) Uani 1 1 d . . .
H28A H 0.1276 -0.0341 1.0655 0.126 Uiso 1 1 calc R . .
C29 C 0.2693(7) -0.0504(5) 1.0926(3) 0.105(3) Uani 1 1 d . . .
H29A H 0.2637 -0.1146 1.1144 0.126 Uiso 1 1 calc R . .
C30 C 0.3596(6) -0.0053(5) 1.0912(3) 0.0900(19) Uani 1 1 d . . .
H30A H 0.4149 -0.0375 1.1128 0.108 Uiso 1 1 calc R . .
C31 C 0.3676(4) 0.0893(4) 1.0570(2) 0.0677(14) Uani 1 1 d . . .
H31A H 0.4289 0.1201 1.0555 0.081 Uiso 1 1 calc R . .
C33 C 0.3235(4) -0.1357(4) 0.8998(3) 0.0863(18) Uani 1 1 d . . .
H33A H 0.3704 -0.1392 0.9378 0.129 Uiso 1 1 calc R . .
H33B H 0.3501 -0.1690 0.8639 0.129 Uiso 1 1 calc R . .
H33C H 0.2648 -0.1721 0.9082 0.129 Uiso 1 1 calc R . .

loop_
_atom_site_aniso_label
_atom_site_aniso_U_11
_atom_site_aniso_U_22
_atom_site_aniso_U_33
_atom_site_aniso_U_23
_atom_site_aniso_U_13
_atom_site_aniso_U_12
Pd1 0.04251(19) 0.03763(19) 0.03283(18) -0.00321(14) 0.00268(12) 0.00081(15)
N1 0.046(2) 0.036(2) 0.050(2) -0.0023(16) 0.0081(17) -0.0049(16)
N2 0.0394(19) 0.045(2) 0.047(2) -0.0059(17) 0.0061(16) 0.0043(16)
N3 0.068(3) 0.045(2) 0.040(2) -0.0030(17) 0.0035(18) 0.0023(19)
B1 0.064(4) 0.060(4) 0.079(5) -0.004(3) 0.013(3) 0.013(3)
B2 0.054(3) 0.087(5) 0.042(3) -0.001(3) 0.012(3) -0.009(3)
P1 0.0433(6) 0.0397(6) 0.0329(6) -0.0029(5) 0.0033(4) -0.0007(5)
P2 0.0426(6) 0.0457(7) 0.0331(6) -0.0035(5) 0.0050(5) -0.0023(5)
F1 0.173(5) 0.177(5) 0.169(5) 0.075(4) 0.068(4) 0.083(4)
F2 0.074(3) 0.139(4) 0.282(7) -0.062(4) -0.012(3) 0.008(3)
F3 0.108(3) 0.106(3) 0.201(5) -0.053(3) 0.010(3) 0.005(2)
F4 0.207(5) 0.272(7) 0.091(3) 0.016(3) 0.075(4) 0.109(5)
F5 0.374(10) 0.210(6) 0.111(4) 0.057(4) -0.014(5) 0.125(7)
F6 0.179(4) 0.113(3) 0.084(3) -0.028(2) 0.056(3) -0.062(3)
F7 0.144(4) 0.174(4) 0.155(4) -0.102(4) 0.084(3) -0.089(3)
F8 0.075(3) 0.237(6) 0.276(8) -0.102(5) 0.062(4) -0.023(3)
C1 0.041(2) 0.046(3) 0.038(2) -0.011(2) 0.0055(19) -0.0028(19)
C2 0.068(3) 0.038(3) 0.066(3) 0.001(2) 0.011(3) -0.002(2)
C3 0.053(3) 0.039(3) 0.076(3) -0.006(2) 0.005(2) 0.008(2)
C4 0.053(3) 0.051(3) 0.056(3) -0.002(2) 0.019(2) -0.008(2)
C5 0.056(3) 0.046(3) 0.047(3) -0.003(2) 0.013(2) -0.004(2)
C6 0.045(2) 0.041(2) 0.034(2) -0.0003(18) 0.0068(18) 0.0016(19)
C7 0.048(2) 0.051(3) 0.041(2) -0.004(2) 0.002(2) 0.001(2)
C8 0.059(3) 0.058(3) 0.046(3) -0.007(2) 0.006(2) -0.010(2)
C9 0.072(3) 0.045(3) 0.062(3) -0.010(2) 0.026(3) -0.009(2)
C10 0.056(3) 0.059(3) 0.070(3) -0.008(3) 0.019(3) 0.012(2)
C11 0.047(3) 0.054(3) 0.051(3) -0.007(2) 0.005(2) -0.001(2)
C12 0.045(2) 0.052(3) 0.040(2) -0.010(2) 0.0034(19) 0.007(2)
C13 0.055(3) 0.081(4) 0.061(3) 0.005(3) 0.007(3) 0.000(3)
C14 0.056(3) 0.120(5) 0.072(4) -0.010(4) 0.013(3) -0.003(3)
C15 0.061(3) 0.145(6) 0.067(4) -0.035(4) 0.006(3) 0.027(4)
C16 0.081(4) 0.136(6) 0.085(5) 0.021(4) -0.001(4) 0.057(4)
C17 0.072(4) 0.106(5) 0.068(4) 0.020(3) 0.010(3) 0.035(3)
C18 0.042(2) 0.067(3) 0.055(3) -0.004(2) 0.013(2) 0.002(2)
C19 0.061(3) 0.065(3) 0.047(3) -0.012(2) 0.019(2) 0.003(2)
C20 0.041(2) 0.039(2) 0.041(2) 0.0016(18) -0.0006(18) -0.0045(18)
C21 0.052(3) 0.066(3) 0.047(3) 0.006(2) 0.011(2) -0.006(2)
C22 0.050(3) 0.085(4) 0.086(4) 0.020(3) 0.016(3) -0.010(3)
C23 0.058(3) 0.069(4) 0.094(5) 0.021(3) -0.009(3) -0.023(3)
C24 0.084(4) 0.058(3) 0.066(4) -0.001(3) -0.026(3) -0.016(3)
C25 0.065(3) 0.065(3) 0.045(3) -0.006(2) -0.002(2) -0.005(3)
C32 0.063(3) 0.049(3) 0.049(3) 0.001(2) -0.005(2) 0.001(2)
C26 0.067(3) 0.053(3) 0.034(2) -0.007(2) 0.016(2) -0.010(2)
C27 0.084(4) 0.087(4) 0.055(3) -0.007(3) 0.009(3) -0.036(3)
C28 0.157(7) 0.090(5) 0.078(5) -0.015(4) 0.050(5) -0.062(5)
C29 0.199(9) 0.052(4) 0.073(5) 0.008(3) 0.050(5) -0.009(5)
C30 0.133(6) 0.064(4) 0.077(4) 0.018(3) 0.030(4) 0.017(4)
C31 0.082(4) 0.055(3) 0.069(4) 0.015(3) 0.022(3) 0.007(3)
C33 0.094(4) 0.049(3) 0.113(5) 0.013(3) 0.002(4) 0.009(3)

loop_
_atom_type_symbol
_atom_type_description
_atom_type_scat_dispersion_real
_atom_type_scat_dispersion_imag
_atom_type_scat_source
C C 0.0033 0.0016 'International Tables Vol C Tables 4.2.6.8 and 6.1.1.4'
H H 0.0000 0.0000 'International Tables Vol C Tables 4.2.6.8 and 6.1.1.4'
B B 0.0013 0.0007 'International Tables Vol C Tables 4.2.6.8 and 6.1.1.4'
N N 0.0061 0.0033 'International Tables Vol C Tables 4.2.6.8 and 6.1.1.4'
F F 0.0171 0.0103 'International Tables Vol C Tables 4.2.6.8 and 6.1.1.4'
P P 0.1023 0.0942 'International Tables Vol C Tables 4.2.6.8 and 6.1.1.4'
Pd Pd -0.9988 1.0072 'International Tables Vol C Tables 4.2.6.8 and 6.1.1.4'

loop_
_geom_angle_atom_site_label_1
_geom_angle_atom_site_label_2
_geom_angle_atom_site_label_3
_geom_angle
_geom_angle_site_symmetry_1
_geom_angle_site_symmetry_3
_geom_angle_publ_flag
C1 Pd1 N3 179.39(16) . . ?
C1 Pd1 P2 85.71(12) . . ?
N3 Pd1 P2 93.89(10) . . ?
C1 Pd1 P1 81.86(12) . . ?
N3 Pd1 P1 98.57(10) . . ?
P2 Pd1 P1 166.87(4) . . ?
C1 N1 C2 110.2(4) . . ?
C1 N1 C4 122.4(4) . . ?
C2 N1 C4 127.4(4) . . ?
C1 N2 C3 109.7(4) . . ?
C1 N2 C18 123.1(4) . . ?
C3 N2 C18 127.2(4) . . ?
C32 N3 Pd1 173.5(4) . . ?
F4 B1 F2 114.9(7) . . ?
F4 B1 F1 106.7(5) . . ?
F2 B1 F1 112.1(6) . . ?
F4 B1 F3 110.4(6) . . ?
F2 B1 F3 105.6(5) . . ?
F1 B1 F3 106.9(7) . . ?
F8 B2 F7 110.1(6) . . ?
F8 B2 F5 104.3(6) . . ?
F7 B2 F5 112.8(7) . . ?
F8 B2 F6 112.8(6) . . ?
F7 B2 F6 112.8(5) . . ?
F5 B2 F6 103.6(6) . . ?
C12 P1 C5 108.7(2) . . ?
C12 P1 C6 106.37(19) . . ?
C5 P1 C6 105.2(2) . . ?
C12 P1 Pd1 106.59(14) . . ?
C5 P1 Pd1 109.42(15) . . ?
C6 P1 Pd1 120.21(13) . . ?
C20 P2 C26 106.7(2) . . ?
C20 P2 C19 107.7(2) . . ?
C26 P2 C19 106.9(2) . . ?
C20 P2 Pd1 111.13(14) . . ?
C26 P2 Pd1 114.07(14) . . ?
C19 P2 Pd1 110.01(15) . . ?
N1 C1 N2 105.5(4) . . ?
N1 C1 Pd1 127.4(3) . . ?
N2 C1 Pd1 127.0(3) . . ?
C3 C2 N1 107.4(4) . . ?
C2 C3 N2 107.2(4) . . ?
N1 C4 C5 111.7(3) . . ?
C4 C5 P1 113.7(3) . . ?
C11 C6 C7 119.9(4) . . ?
C11 C6 P1 118.2(3) . . ?
C7 C6 P1 121.9(3) . . ?
C8 C7 C6 119.5(4) . . ?
C9 C8 C7 120.6(4) . . ?
C10 C9 C8 120.1(4) . . ?
C9 C10 C11 120.3(4) . . ?
C6 C11 C10 119.6(4) . . ?
C17 C12 C13 118.0(4) . . ?
C17 C12 P1 123.5(4) . . ?
C13 C12 P1 118.4(4) . . ?
C12 C13 C14 121.6(5) . . ?
C15 C14 C13 119.8(6) . . ?
C14 C15 C16 119.8(5) . . ?
C15 C16 C17 120.5(6) . . ?
C12 C17 C16 120.3(6) . . ?
N2 C18 C19 112.1(3) . . ?
C18 C19 P2 114.7(3) . . ?
C25 C20 C21 119.0(4) . . ?
C25 C20 P2 122.9(3) . . ?
C21 C20 P2 118.1(3) . . ?
C22 C21 C20 120.3(5) . . ?
C23 C22 C21 119.8(5) . . ?
C22 C23 C24 120.8(5) . . ?
C23 C24 C25 120.6(5) . . ?
C24 C25 C20 119.5(5) . . ?
N3 C32 C33 178.4(5) . . ?
C31 C26 C27 119.0(5) . . ?
C31 C26 P2 121.7(4) . . ?
C27 C26 P2 119.1(4) . . ?
C28 C27 C26 119.3(6) . . ?
C29 C28 C27 120.8(7) . . ?
C28 C29 C30 120.9(7) . . ?
C29 C30 C31 119.2(7) . . ?
C26 C31 C30 120.8(5) . . ?

loop_
_geom_bond_atom_site_label_1
_geom_bond_atom_site_label_2
_geom_bond_distance
_geom_bond_site_symmetry_2
_geom_bond_publ_flag
Pd1 C1 1.961(4) . ?
Pd1 N3 2.052(4) . ?
Pd1 P2 2.3200(12) . ?
Pd1 P1 2.3276(11) . ?
N1 C1 1.350(5) . ?
N1 C2 1.373(5) . ?
N1 C4 1.467(5) . ?
N2 C1 1.351(5) . ?
N2 C3 1.385(5) . ?
N2 C18 1.464(5) . ?
N3 C32 1.125(5) . ?
B1 F4 1.291(8) . ?
B1 F2 1.319(7) . ?
B1 F1 1.346(8) . ?
B1 F3 1.355(7) . ?
B2 F8 1.293(7) . ?
B2 F7 1.306(7) . ?
B2 F5 1.321(8) . ?
B2 F6 1.345(6) . ?
P1 C12 1.812(4) . ?
P1 C5 1.817(4) . ?
P1 C6 1.817(4) . ?
P2 C20 1.794(4) . ?
P2 C26 1.807(5) . ?
P2 C19 1.825(4) . ?
C2 C3 1.330(6) . ?
C4 C5 1.528(6) . ?
C6 C11 1.380(6) . ?
C6 C7 1.388(5) . ?
C7 C8 1.375(6) . ?
C8 C9 1.369(6) . ?
C9 C10 1.367(6) . ?
C10 C11 1.382(6) . ?
C12 C17 1.358(6) . ?
C12 C13 1.370(6) . ?
C13 C14 1.379(7) . ?
C14 C15 1.350(8) . ?
C15 C16 1.350(9) . ?
C16 C17 1.395(7) . ?
C18 C19 1.520(6) . ?
C20 C25 1.386(6) . ?
C20 C21 1.393(6) . ?
C21 C22 1.375(6) . ?
C22 C23 1.359(8) . ?
C23 C24 1.359(8) . ?
C24 C25 1.379(7) . ?
C32 C33 1.448(7) . ?
C26 C31 1.372(6) . ?
C26 C27 1.392(6) . ?
C27 C28 1.390(8) . ?
C28 C29 1.344(10) . ?
C29 C30 1.367(9) . ?
C30 C31 1.392(7) . ?
